data_4135577
loop_
_publ_author_name
'Haut, Franz-Lucas'
'Habiger, Christoph'
'Wein, Lukas A.'
'Wurst, Klaus'
'Podewitz, Maren'
'Magauer, Thomas'

_publ_section_title
;
 Rapid Assembly of Tetrasubstituted Furans via Pummerer-Type
 Rearrangement.
;
_journal_issue 2
_journal_name_full 'Journal of the American Chemical Society'
_journal_page_first 1216
_journal_page_last 1223
_journal_paper_doi 10.1021/jacs.0c12194
_journal_volume 143
_journal_year 2021
_chemical_formula_sum 'C25 H22 O3 S2'
_chemical_formula_weight 434.54
_space_group_crystal_system triclinic
_space_group_IT_number 2
_space_group_name_Hall '-P 1'
_space_group_name_H-M_alt 'P -1'
_atom_sites_solution_hydrogens geom
_audit_creation_method SHELXL-2014/7
_cell_angle_alpha 93.349(4)
_cell_angle_beta 90.495(3)
_cell_angle_gamma 109.075(3)
_cell_formula_units_Z 4
_cell_length_a 10.0613(11)
_cell_length_b 10.9059(13)
_cell_length_c 20.821(2)
_cell_measurement_reflns_used 9924
_cell_measurement_temperature 183(2)
_cell_measurement_theta_max 25.4
_cell_measurement_theta_min 2.3
_cell_volume 2154.6(4)
_computing_cell_refinement 'Bruker SAINT-V 8.34A'
_computing_data_collection 'Bruker Apex III'
_computing_data_reduction 'Bruker SAINT-V 8.34A'
_computing_structure_refinement 'SHELXL-2014/7 (Sheldrick, 2014)'
_computing_structure_solution 'SHELXTL-XT-2014/4 (Bruker AXS, 2014)'
_diffrn_ambient_temperature 183(2)
_diffrn_detector_area_resol_mean 10.4
_diffrn_measured_fraction_theta_full 0.996
_diffrn_measured_fraction_theta_max 0.996
_diffrn_measurement_device_type 'Bruker D8 QUEST PHOTON 100'
_diffrn_measurement_method '\f and \w scans'
_diffrn_radiation_monochromator 'multi layered optics'
_diffrn_radiation_type MoK\a
_diffrn_radiation_wavelength 0.71073
_diffrn_reflns_av_R_equivalents 0.0366
_diffrn_reflns_av_unetI/netI 0.0410
_diffrn_reflns_Laue_measured_fraction_full 0.996
_diffrn_reflns_Laue_measured_fraction_max 0.996
_diffrn_reflns_limit_h_max 11
_diffrn_reflns_limit_h_min -11
_diffrn_reflns_limit_k_max 12
_diffrn_reflns_limit_k_min -12
_diffrn_reflns_limit_l_max 24
_diffrn_reflns_limit_l_min -24
_diffrn_reflns_number 27040
_diffrn_reflns_point_group_measured_fraction_full 0.996
_diffrn_reflns_point_group_measured_fraction_max 0.996
_diffrn_reflns_theta_full 24.999
_diffrn_reflns_theta_max 24.999
_diffrn_reflns_theta_min 2.143
_diffrn_source 'Incoatec Microfocus'
_exptl_absorpt_coefficient_mu 0.272
_exptl_absorpt_correction_T_max 0.971
_exptl_absorpt_correction_T_min 0.874
_exptl_absorpt_correction_type multi-scan
_exptl_absorpt_process_details 'Bruker SADABS-2014/5)'
_exptl_crystal_colour colourless
_exptl_crystal_density_diffrn 1.340
_exptl_crystal_description plate
_exptl_crystal_F_000 912
_exptl_crystal_size_max 0.180
_exptl_crystal_size_mid 0.140
_exptl_crystal_size_min 0.040
_refine_diff_density_max 0.953
_refine_diff_density_min -0.602
_refine_diff_density_rms 0.078
_refine_ls_extinction_method none
_refine_ls_goodness_of_fit_ref 1.122
_refine_ls_hydrogen_treatment constr
_refine_ls_matrix_type full
_refine_ls_number_parameters 552
_refine_ls_number_reflns 7551
_refine_ls_number_restraints 0
_refine_ls_restrained_S_all 1.122
_refine_ls_R_factor_all 0.0791
_refine_ls_R_factor_gt 0.0709
_refine_ls_shift/su_max 0.000
_refine_ls_shift/su_mean 0.000
_refine_ls_structure_factor_coef Fsqd
_refine_ls_weighting_details 'w=1/[\s^2^(Fo^2^)+(0.0620P)^2^+5.8154P] where P=(Fo^2^+2Fc^2^)/3'
_refine_ls_weighting_scheme calc
_refine_ls_wR_factor_gt 0.1820
_refine_ls_wR_factor_ref 0.1862
_reflns_Friedel_coverage 0.000
_reflns_number_gt 6619
_reflns_number_total 7551
_reflns_threshold_expression 'I > 2\s(I)'
_cod_data_source_file ja0c12194_si_002.cif
_cod_data_source_block 14l
_cod_database_code 4135577
_shelx_shelxl_version_number 2014/7
_shelx_space_group_comment
;
The symmetry employed for this shelxl refinement is uniquely defined
by the following loop, which should always be used as a source of
symmetry information in preference to the above space-group names.
They are only intended as comments.
;
_shelx_estimated_absorpt_t_min 0.953
_shelx_estimated_absorpt_t_max 0.989

loop_
_space_group_symop_operation_xyz
'x, y, z'
'-x, -y, -z'

loop_
_atom_site_label
_atom_site_type_symbol
_atom_site_fract_x
_atom_site_fract_y
_atom_site_fract_z
_atom_site_U_iso_or_equiv
_atom_site_adp_type
_atom_site_occupancy
_atom_site_site_symmetry_order
_atom_site_calc_flag
_atom_site_refinement_flags_posn
_atom_site_refinement_flags_adp
_atom_site_refinement_flags_occupancy
_atom_site_disorder_assembly
_atom_site_disorder_group
S1 S 0.05584(12) 0.38220(12) 0.95004(5) 0.0410(3) Uani 1 1 d . . . . .
S2 S 0.20160(9) 0.53187(9) 0.67312(4) 0.0278(2) Uani 1 1 d . . . . .
S4 S 0.70539(9) 0.60241(10) 0.67321(4) 0.0284(2) Uani 1 1 d . . . . .
O1 O 0.1109(3) 0.2639(3) 0.84387(12) 0.0320(6) Uani 1 1 d . . . . .
O2 O 0.1530(3) 0.6254(3) 0.70911(13) 0.0387(7) Uani 1 1 d . . . . .
O3 O 0.0972(3) 0.4159(3) 0.64417(14) 0.0374(7) Uani 1 1 d . . . . .
O102 O 0.6186(3) 0.4718(3) 0.65420(13) 0.0366(7) Uani 1 1 d . . . . .
O103 O 0.6368(3) 0.6962(3) 0.69099(13) 0.0384(7) Uani 1 1 d . . . . .
C1 C 0.1268(4) 0.3842(4) 0.87358(18) 0.0331(9) Uani 1 1 d . . . . .
C2 C 0.2000(4) 0.4813(4) 0.83785(18) 0.0316(9) Uani 1 1 d . . . . .
C3 C 0.2355(4) 0.4175(4) 0.78049(17) 0.0281(8) Uani 1 1 d . . . . .
C4 C 0.1774(4) 0.2872(4) 0.78647(18) 0.0291(8) Uani 1 1 d . . . . .
C5 C -0.1286(5) 0.3476(6) 0.9298(2) 0.0554(13) Uani 1 1 d . . . . .
H5A H -0.1419 0.4230 0.9108 0.083 Uiso 1 1 calc R U . . .
H5B H -0.1834 0.3292 0.9689 0.083 Uiso 1 1 calc R U . . .
H5C H -0.1605 0.2719 0.8989 0.083 Uiso 1 1 calc R U . . .
C6 C 0.3158(4) 0.4836(4) 0.72518(17) 0.0273(8) Uani 1 1 d . . . . .
H6A H 0.3556 0.4236 0.7009 0.033 Uiso 1 1 calc R U . . .
H6B H 0.3946 0.5610 0.7414 0.033 Uiso 1 1 calc R U . . .
C7 C 0.3089(4) 0.6116(3) 0.61136(17) 0.0244(7) Uani 1 1 d . . . . .
C8 C 0.3728(4) 0.7443(4) 0.61818(19) 0.0320(8) Uani 1 1 d . . . . .
H8 H 0.3644 0.7917 0.6568 0.038 Uiso 1 1 calc R U . . .
C9 C 0.4498(5) 0.8079(4) 0.5679(2) 0.0405(10) Uani 1 1 d . . . . .
H9 H 0.4949 0.8994 0.5723 0.049 Uiso 1 1 calc R U . . .
C10 C 0.4616(4) 0.7394(4) 0.5111(2) 0.0392(10) Uani 1 1 d . . . . .
C11 C 0.3984(4) 0.6065(4) 0.50594(19) 0.0375(9) Uani 1 1 d . . . . .
H11 H 0.4073 0.5589 0.4674 0.045 Uiso 1 1 calc R U . . .
C12 C 0.3224(4) 0.5406(4) 0.55573(19) 0.0336(9) Uani 1 1 d . . . . .
H12 H 0.2803 0.4487 0.5519 0.040 Uiso 1 1 calc R U . . .
C13 C 0.5423(6) 0.8088(6) 0.4550(2) 0.0613(14) Uani 1 1 d . . . . .
H13A H 0.6123 0.7684 0.4417 0.092 Uiso 1 1 calc R U . . .
H13B H 0.5898 0.9006 0.4684 0.092 Uiso 1 1 calc R U . . .
H13C H 0.4767 0.8022 0.4189 0.092 Uiso 1 1 calc R U . . .
C14 C 0.2379(4) 0.6220(4) 0.85578(18) 0.0345(9) Uani 1 1 d . . . . .
C15 C 0.3749(5) 0.7069(4) 0.8533(2) 0.0429(10) Uani 1 1 d . . . . .
H15 H 0.4465 0.6747 0.8378 0.051 Uiso 1 1 calc R U . . .
C16 C 0.4092(6) 0.8371(5) 0.8728(3) 0.0555(13) Uani 1 1 d . . . . .
H16 H 0.5034 0.8934 0.8705 0.067 Uiso 1 1 calc R U . . .
C17 C 0.3062(7) 0.8851(5) 0.8958(2) 0.0586(14) Uani 1 1 d . . . . .
H17 H 0.3294 0.9742 0.9099 0.070 Uiso 1 1 calc R U . . .
C18 C 0.1689(6) 0.8023(5) 0.8981(2) 0.0511(12) Uani 1 1 d . . . . .
H18 H 0.0977 0.8350 0.9135 0.061 Uiso 1 1 calc R U . . .
C19 C 0.1349(5) 0.6731(4) 0.8781(2) 0.0406(10) Uani 1 1 d . . . . .
H19 H 0.0400 0.6177 0.8795 0.049 Uiso 1 1 calc R U . . .
C20 C 0.1710(4) 0.1676(4) 0.74789(18) 0.0293(8) Uani 1 1 d . . . . .
C21 C 0.1714(4) 0.1615(4) 0.68101(19) 0.0336(9) Uani 1 1 d . . . . .
H21 H 0.1798 0.2373 0.6589 0.040 Uiso 1 1 calc R U . . .
C22 C 0.1598(4) 0.0461(4) 0.6465(2) 0.0372(9) Uani 1 1 d . . . . .
H22 H 0.1598 0.0433 0.6008 0.045 Uiso 1 1 calc R U . . .
C23 C 0.1483(4) -0.0650(4) 0.6775(2) 0.0365(9) Uani 1 1 d . . . . .
H23 H 0.1400 -0.1441 0.6534 0.044 Uiso 1 1 calc R U . . .
C24 C 0.1489(4) -0.0601(4) 0.7441(2) 0.0387(10) Uani 1 1 d . . . . .
H24 H 0.1420 -0.1359 0.7659 0.046 Uiso 1 1 calc R U . . .
C25 C 0.1594(4) 0.0547(4) 0.7790(2) 0.0351(9) Uani 1 1 d . . . . .
H25 H 0.1587 0.0568 0.8246 0.042 Uiso 1 1 calc R U . . .
C103 C 0.7303(4) 0.5378(4) 0.79464(18) 0.0292(8) Uani 1 1 d . . . . .
C106 C 0.8188(4) 0.5966(4) 0.73957(17) 0.0294(8) Uani 1 1 d . . . . .
H10A H 0.8785 0.5437 0.7262 0.035 Uiso 1 1 calc R U . . .
H10B H 0.8812 0.6855 0.7530 0.035 Uiso 1 1 calc R U . . .
C107 C 0.8218(4) 0.6638(4) 0.61062(17) 0.0254(8) Uani 1 1 d . . . . .
C108 C 0.8183(4) 0.7744(4) 0.58225(19) 0.0316(8) Uani 1 1 d . . . . .
H108 H 0.7555 0.8182 0.5967 0.038 Uiso 1 1 calc R U . . .
C109 C 0.9080(4) 0.8202(4) 0.53231(19) 0.0339(9) Uani 1 1 d . . . . .
H109 H 0.9033 0.8940 0.5116 0.041 Uiso 1 1 calc R U . . .
C110 C 1.0044(4) 0.7607(4) 0.51199(17) 0.0306(8) Uani 1 1 d . . . . .
C111 C 1.0050(4) 0.6500(4) 0.54098(18) 0.0300(8) Uani 1 1 d . . . . .
H111 H 1.0700 0.6080 0.5275 0.036 Uiso 1 1 calc R U . . .
C112 C 0.9128(4) 0.5987(4) 0.58942(17) 0.0275(8) Uani 1 1 d . . . . .
H112 H 0.9120 0.5207 0.6077 0.033 Uiso 1 1 calc R U . . .
C113 C 1.1064(5) 0.8157(5) 0.4600(2) 0.0428(10) Uani 1 1 d . . . . .
H11A H 1.0734 0.8757 0.4362 0.064 Uiso 1 1 calc R U . . .
H11B H 1.1126 0.7446 0.4304 0.064 Uiso 1 1 calc R U . . .
H11C H 1.1995 0.8624 0.4797 0.064 Uiso 1 1 calc R U . . .
C114 C 0.6668(4) 0.2876(4) 0.76391(18) 0.0317(9) Uani 1 1 d . . . . .
C115 C 0.7959(4) 0.2780(5) 0.7446(2) 0.0404(10) Uani 1 1 d . . . . .
H115 H 0.8799 0.3491 0.7538 0.048 Uiso 1 1 calc R U . . .
C116 C 0.8025(5) 0.1664(5) 0.7127(2) 0.0473(11) Uani 1 1 d . . . . .
H116 H 0.8909 0.1621 0.6993 0.057 Uiso 1 1 calc R U . . .
C117 C 0.6834(6) 0.0611(5) 0.6997(2) 0.0557(13) Uani 1 1 d . . . . .
H117 H 0.6891 -0.0163 0.6783 0.067 Uiso 1 1 calc R U . . .
C118 C 0.5549(6) 0.0700(5) 0.7184(3) 0.0651(15) Uani 1 1 d . . . . .
H118 H 0.4716 -0.0019 0.7096 0.078 Uiso 1 1 calc R U . . .
C119 C 0.5466(5) 0.1815(5) 0.7494(2) 0.0490(12) Uani 1 1 d . . . . .
H119 H 0.4574 0.1862 0.7612 0.059 Uiso 1 1 calc R U . . .
C120 C 0.7528(4) 0.7436(4) 0.8720(2) 0.0376(9) Uani 1 1 d . . . . .
C121 C 0.7784(5) 0.8475(5) 0.8325(2) 0.0491(11) Uani 1 1 d . . . . .
H121 H 0.7594 0.8311 0.7875 0.059 Uiso 1 1 calc R U . . .
C122 C 0.8315(6) 0.9744(5) 0.8585(3) 0.0549(13) Uani 1 1 d . . . . .
H122 H 0.8502 1.0446 0.8312 0.066 Uiso 1 1 calc R U . . .
C123 C 0.8571(6) 0.9992(5) 0.9238(3) 0.0566(13) Uani 1 1 d . . . . .
H123 H 0.8943 1.0862 0.9416 0.068 Uiso 1 1 calc R U . . .
C124 C 0.8286(5) 0.8967(5) 0.9635(2) 0.0514(12) Uani 1 1 d . . . . .
H124 H 0.8436 0.9138 1.0087 0.062 Uiso 1 1 calc R U . . .
C125 C 0.7786(5) 0.7699(5) 0.9379(2) 0.0424(10) Uani 1 1 d . . . . .
H125 H 0.7618 0.7002 0.9654 0.051 Uiso 1 1 calc R U . . .
S3 S 0.46740(19) 0.27848(15) 0.89787(8) 0.0449(4) Uani 0.7 1 d . . P A 1
O101 O 0.6183(5) 0.5304(5) 0.8875(2) 0.0283(13) Uiso 0.7 1 d . . P A 1
C101 C 0.5901(7) 0.4065(8) 0.8615(3) 0.0271(16) Uiso 0.7 1 d . . P A 1
C102 C 0.6599(8) 0.4102(8) 0.8046(4) 0.028(3) Uiso 0.7 1 d . . P A 1
C104 C 0.7046(9) 0.6147(9) 0.8480(4) 0.029(3) Uiso 0.7 1 d . . P A 1
C105 C 0.5330(14) 0.3171(16) 0.9811(6) 0.049(3) Uiso 0.4 1 d . . P A 1
H10C H 0.4736 0.2522 1.0086 0.074 Uiso 0.4 1 calc R U P A 1
H10D H 0.6299 0.3162 0.9840 0.074 Uiso 0.4 1 calc R U P A 1
H10E H 0.5306 0.4035 0.9955 0.074 Uiso 0.4 1 calc R U P A 1
C5B C 0.5338(16) 0.2390(15) 0.9627(7) 0.040(3) Uiso 0.3 1 d . . P B 3
S3A S 0.4755(6) 0.4728(7) 0.9433(3) 0.0819(16) Uani 0.3 1 d . . P A 2
O1A O 0.5728(12) 0.3735(12) 0.8458(6) 0.036(3) Uiso 0.3 1 d . . P A 2
C1A C 0.5927(15) 0.4933(17) 0.8777(7) 0.021(3) Uiso 0.3 1 d . . P A 2
C2A C 0.6540(17) 0.3866(17) 0.7956(8) 0.016(5) Uiso 0.3 1 d . . P A 2
C4A C 0.691(2) 0.587(2) 0.8441(9) 0.027(6) Uiso 0.3 1 d . . P A 2
C5A C 0.5534(17) 0.3774(18) 0.9928(8) 0.041(4) Uiso 0.3 1 d . . P A 2

loop_
_atom_site_aniso_label
_atom_site_aniso_U_11
_atom_site_aniso_U_22
_atom_site_aniso_U_33
_atom_site_aniso_U_23
_atom_site_aniso_U_13
_atom_site_aniso_U_12
S1 0.0460(6) 0.0539(7) 0.0297(5) 0.0067(5) 0.0078(4) 0.0246(5)
S2 0.0203(4) 0.0350(5) 0.0323(5) 0.0067(4) 0.0038(4) 0.0138(4)
S4 0.0187(4) 0.0393(6) 0.0274(5) 0.0047(4) 0.0027(3) 0.0093(4)
O1 0.0305(14) 0.0345(15) 0.0340(14) 0.0064(11) 0.0079(11) 0.0139(12)
O2 0.0369(16) 0.0534(19) 0.0390(16) 0.0053(13) 0.0086(12) 0.0322(14)
O3 0.0223(14) 0.0387(16) 0.0480(17) 0.0108(13) -0.0029(12) 0.0043(12)
O102 0.0267(14) 0.0432(17) 0.0339(15) 0.0054(12) 0.0013(11) 0.0030(12)
O103 0.0275(15) 0.0542(19) 0.0414(16) 0.0041(13) 0.0057(12) 0.0239(14)
C1 0.034(2) 0.043(2) 0.0283(19) 0.0055(17) 0.0051(16) 0.0210(18)
C2 0.026(2) 0.043(2) 0.0293(19) 0.0012(16) -0.0015(15) 0.0159(17)
C3 0.0231(18) 0.036(2) 0.0298(19) 0.0040(15) 0.0018(15) 0.0148(16)
C4 0.0224(18) 0.039(2) 0.0299(19) 0.0095(16) 0.0046(15) 0.0148(16)
C5 0.041(3) 0.084(4) 0.049(3) 0.011(3) 0.014(2) 0.029(3)
C6 0.0192(18) 0.033(2) 0.0324(19) 0.0039(15) 0.0014(14) 0.0122(15)
C7 0.0215(18) 0.0273(19) 0.0289(18) 0.0050(14) -0.0003(14) 0.0134(15)
C8 0.031(2) 0.028(2) 0.038(2) -0.0007(16) -0.0006(16) 0.0125(17)
C9 0.040(2) 0.027(2) 0.050(3) 0.0095(18) -0.0015(19) 0.0046(18)
C10 0.029(2) 0.051(3) 0.037(2) 0.0146(19) 0.0016(17) 0.0100(19)
C11 0.033(2) 0.051(3) 0.029(2) -0.0007(18) 0.0024(16) 0.015(2)
C12 0.031(2) 0.034(2) 0.034(2) -0.0018(16) -0.0002(16) 0.0098(17)
C13 0.054(3) 0.073(4) 0.053(3) 0.029(3) 0.015(2) 0.010(3)
C14 0.039(2) 0.044(2) 0.0259(19) 0.0024(16) -0.0029(16) 0.0212(19)
C15 0.038(2) 0.041(3) 0.048(3) -0.0033(19) -0.0080(19) 0.013(2)
C16 0.051(3) 0.047(3) 0.065(3) 0.000(2) -0.012(2) 0.012(2)
C17 0.084(4) 0.039(3) 0.054(3) -0.004(2) -0.012(3) 0.023(3)
C18 0.071(4) 0.048(3) 0.045(3) 0.004(2) 0.006(2) 0.035(3)
C19 0.050(3) 0.044(3) 0.036(2) 0.0072(18) 0.0089(19) 0.026(2)
C20 0.0187(18) 0.034(2) 0.038(2) 0.0065(16) 0.0055(15) 0.0111(16)
C21 0.029(2) 0.037(2) 0.038(2) 0.0094(17) 0.0039(16) 0.0143(17)
C22 0.037(2) 0.039(2) 0.038(2) 0.0007(18) 0.0045(17) 0.0152(19)
C23 0.027(2) 0.031(2) 0.052(3) -0.0008(18) 0.0035(18) 0.0112(17)
C24 0.035(2) 0.030(2) 0.052(3) 0.0076(18) 0.0022(19) 0.0120(18)
C25 0.031(2) 0.039(2) 0.038(2) 0.0087(17) 0.0050(17) 0.0132(18)
C103 0.0179(18) 0.042(2) 0.0287(19) 0.0062(16) 0.0015(14) 0.0108(16)
C106 0.0181(18) 0.041(2) 0.0289(19) 0.0059(16) 0.0009(14) 0.0081(16)
C107 0.0189(17) 0.031(2) 0.0268(18) 0.0046(15) 0.0013(14) 0.0080(15)
C108 0.0251(19) 0.033(2) 0.042(2) 0.0062(17) 0.0051(16) 0.0150(16)
C109 0.033(2) 0.033(2) 0.039(2) 0.0116(17) 0.0042(17) 0.0143(17)
C110 0.0242(19) 0.036(2) 0.0259(18) 0.0017(16) 0.0002(15) 0.0029(16)
C111 0.0221(19) 0.039(2) 0.031(2) -0.0030(16) 0.0001(15) 0.0147(16)
C112 0.0272(19) 0.030(2) 0.0286(19) 0.0047(15) 0.0015(15) 0.0138(16)
C113 0.033(2) 0.051(3) 0.040(2) 0.009(2) 0.0102(18) 0.008(2)
C114 0.027(2) 0.039(2) 0.032(2) 0.0097(17) 0.0029(15) 0.0140(17)
C115 0.023(2) 0.051(3) 0.050(3) 0.007(2) 0.0033(17) 0.0161(19)
C116 0.037(2) 0.064(3) 0.052(3) 0.003(2) 0.003(2) 0.031(2)
C117 0.059(3) 0.061(3) 0.052(3) -0.012(2) -0.002(2) 0.029(3)
C118 0.045(3) 0.051(3) 0.087(4) -0.020(3) 0.005(3) 0.003(2)
C119 0.026(2) 0.052(3) 0.062(3) -0.006(2) 0.005(2) 0.004(2)
C120 0.030(2) 0.049(3) 0.037(2) 0.0015(19) 0.0030(17) 0.0188(19)
C121 0.058(3) 0.054(3) 0.038(2) 0.005(2) 0.005(2) 0.022(2)
C122 0.060(3) 0.046(3) 0.056(3) 0.004(2) 0.002(2) 0.015(2)
C123 0.055(3) 0.048(3) 0.061(3) -0.006(2) -0.001(2) 0.011(2)
C124 0.046(3) 0.062(3) 0.043(3) -0.008(2) -0.006(2) 0.016(2)
C125 0.039(2) 0.056(3) 0.038(2) 0.004(2) 0.0003(18) 0.022(2)
S3 0.0541(10) 0.0325(8) 0.0444(9) 0.0162(6) 0.0265(7) 0.0064(7)
S3A 0.070(3) 0.110(5) 0.076(3) 0.014(3) 0.021(3) 0.043(3)

loop_
_atom_type_symbol
_atom_type_description
_atom_type_scat_dispersion_real
_atom_type_scat_dispersion_imag
_atom_type_scat_source
C C 0.0033 0.0016 'International Tables Vol C Tables 4.2.6.8 and 6.1.1.4'
H H 0.0000 0.0000 'International Tables Vol C Tables 4.2.6.8 and 6.1.1.4'
O O 0.0106 0.0060 'International Tables Vol C Tables 4.2.6.8 and 6.1.1.4'
S S 0.1246 0.1234 'International Tables Vol C Tables 4.2.6.8 and 6.1.1.4'

loop_
_geom_angle_atom_site_label_1
_geom_angle_atom_site_label_2
_geom_angle_atom_site_label_3
_geom_angle
_geom_angle_site_symmetry_1
_geom_angle_site_symmetry_3
_geom_angle_publ_flag
C1 S1 C5 101.3(2) . . ?
O2 S2 O3 118.10(18) . . ?
O2 S2 C7 108.26(17) . . ?
O3 S2 C7 107.87(17) . . ?
O2 S2 C6 107.97(17) . . ?
O3 S2 C6 108.45(17) . . ?
C7 S2 C6 105.49(17) . . ?
O102 S4 O103 118.10(18) . . ?
O102 S4 C107 108.89(17) . . ?
O103 S4 C107 108.11(17) . . ?
O102 S4 C106 108.30(18) . . ?
O103 S4 C106 108.23(18) . . ?
C107 S4 C106 104.36(17) . . ?
C4 O1 C1 106.0(3) . . ?
C2 C1 O1 111.9(3) . . ?
C2 C1 S1 132.7(3) . . ?
O1 C1 S1 115.3(3) . . ?
C1 C2 C3 105.2(4) . . ?
C1 C2 C14 126.0(4) . . ?
C3 C2 C14 128.7(4) . . ?
C4 C3 C2 106.5(3) . . ?
C4 C3 C6 127.3(3) . . ?
C2 C3 C6 126.1(4) . . ?
C3 C4 O1 110.3(3) . . ?
C3 C4 C20 136.3(3) . . ?
O1 C4 C20 113.4(3) . . ?
S1 C5 H5A 109.5 . . ?
S1 C5 H5B 109.5 . . ?
H5A C5 H5B 109.5 . . ?
S1 C5 H5C 109.5 . . ?
H5A C5 H5C 109.5 . . ?
H5B C5 H5C 109.5 . . ?
C3 C6 S2 109.8(2) . . ?
C3 C6 H6A 109.7 . . ?
S2 C6 H6A 109.7 . . ?
C3 C6 H6B 109.7 . . ?
S2 C6 H6B 109.7 . . ?
H6A C6 H6B 108.2 . . ?
C8 C7 C12 121.2(4) . . ?
C8 C7 S2 119.2(3) . . ?
C12 C7 S2 119.6(3) . . ?
C7 C8 C9 119.1(4) . . ?
C7 C8 H8 120.4 . . ?
C9 C8 H8 120.4 . . ?
C8 C9 C10 120.7(4) . . ?
C8 C9 H9 119.6 . . ?
C10 C9 H9 119.6 . . ?
C11 C10 C9 119.0(4) . . ?
C11 C10 C13 119.9(4) . . ?
C9 C10 C13 121.1(4) . . ?
C10 C11 C12 121.4(4) . . ?
C10 C11 H11 119.3 . . ?
C12 C11 H11 119.3 . . ?
C11 C12 C7 118.6(4) . . ?
C11 C12 H12 120.7 . . ?
C7 C12 H12 120.7 . . ?
C10 C13 H13A 109.5 . . ?
C10 C13 H13B 109.5 . . ?
H13A C13 H13B 109.5 . . ?
C10 C13 H13C 109.5 . . ?
H13A C13 H13C 109.5 . . ?
H13B C13 H13C 109.5 . . ?
C15 C14 C19 117.7(4) . . ?
C15 C14 C2 122.4(4) . . ?
C19 C14 C2 119.9(4) . . ?
C16 C15 C14 121.5(5) . . ?
C16 C15 H15 119.3 . . ?
C14 C15 H15 119.3 . . ?
C15 C16 C17 119.9(5) . . ?
C15 C16 H16 120.1 . . ?
C17 C16 H16 120.1 . . ?
C16 C17 C18 119.5(5) . . ?
C16 C17 H17 120.3 . . ?
C18 C17 H17 120.3 . . ?
C19 C18 C17 120.5(5) . . ?
C19 C18 H18 119.7 . . ?
C17 C18 H18 119.7 . . ?
C18 C19 C14 121.0(5) . . ?
C18 C19 H19 119.5 . . ?
C14 C19 H19 119.5 . . ?
C21 C20 C25 118.3(4) . . ?
C21 C20 C4 122.3(3) . . ?
C25 C20 C4 119.3(3) . . ?
C22 C21 C20 120.6(4) . . ?
C22 C21 H21 119.7 . . ?
C20 C21 H21 119.7 . . ?
C23 C22 C21 120.8(4) . . ?
C23 C22 H22 119.6 . . ?
C21 C22 H22 119.6 . . ?
C22 C23 C24 119.2(4) . . ?
C22 C23 H23 120.4 . . ?
C24 C23 H23 120.4 . . ?
C25 C24 C23 120.3(4) . . ?
C25 C24 H24 119.9 . . ?
C23 C24 H24 119.9 . . ?
C24 C25 C20 120.8(4) . . ?
C24 C25 H25 119.6 . . ?
C20 C25 H25 119.6 . . ?
C102 C103 C104 107.5(6) . . ?
C4A C103 C106 132.5(10) . . ?
C102 C103 C106 129.9(5) . . ?
C104 C103 C106 122.5(5) . . ?
C4A C103 C2A 105.6(12) . . ?
C106 C103 C2A 121.7(7) . . ?
C103 C106 S4 109.1(2) . . ?
C103 C106 H10A 109.9 . . ?
S4 C106 H10A 109.9 . . ?
C103 C106 H10B 109.9 . . ?
S4 C106 H10B 109.9 . . ?
H10A C106 H10B 108.3 . . ?
C108 C107 C112 120.8(3) . . ?
C108 C107 S4 119.4(3) . . ?
C112 C107 S4 119.8(3) . . ?
C107 C108 C109 118.9(3) . . ?
C107 C108 H108 120.5 . . ?
C109 C108 H108 120.5 . . ?
C110 C109 C108 121.6(4) . . ?
C110 C109 H109 119.2 . . ?
C108 C109 H109 119.2 . . ?
C111 C110 C109 118.1(3) . . ?
C111 C110 C113 120.8(4) . . ?
C109 C110 C113 121.0(4) . . ?
C110 C111 C112 121.7(3) . . ?
C110 C111 H111 119.2 . . ?
C112 C111 H111 119.2 . . ?
C107 C112 C111 118.7(3) . . ?
C107 C112 H112 120.6 . . ?
C111 C112 H112 120.6 . . ?
C110 C113 H11A 109.5 . . ?
C110 C113 H11B 109.5 . . ?
H11A C113 H11B 109.5 . . ?
C110 C113 H11C 109.5 . . ?
H11A C113 H11C 109.5 . . ?
H11B C113 H11C 109.5 . . ?
C2A C114 C119 118.5(8) . . ?
C2A C114 C115 123.6(8) . . ?
C119 C114 C115 117.8(4) . . ?
C119 C114 C102 121.4(5) . . ?
C115 C114 C102 120.7(5) . . ?
C116 C115 C114 120.5(4) . . ?
C116 C115 H115 119.7 . . ?
C114 C115 H115 119.7 . . ?
C115 C116 C117 121.2(4) . . ?
C115 C116 H116 119.4 . . ?
C117 C116 H116 119.4 . . ?
C116 C117 C118 118.7(5) . . ?
C116 C117 H117 120.7 . . ?
C118 C117 H117 120.7 . . ?
C119 C118 C117 120.8(5) . . ?
C119 C118 H118 119.6 . . ?
C117 C118 H118 119.6 . . ?
C118 C119 C114 121.0(4) . . ?
C118 C119 H119 119.5 . . ?
C114 C119 H119 119.5 . . ?
C104 C120 C125 118.4(5) . . ?
C104 C120 C121 122.7(5) . . ?
C125 C120 C121 118.8(4) . . ?
C125 C120 C4A 117.8(7) . . ?
C121 C120 C4A 123.4(7) . . ?
C122 C121 C120 120.4(4) . . ?
C122 C121 H121 119.8 . . ?
C120 C121 H121 119.8 . . ?
C123 C122 C121 120.2(5) . . ?
C123 C122 H122 119.9 . . ?
C121 C122 H122 119.9 . . ?
C122 C123 C124 119.8(5) . . ?
C122 C123 H123 120.1 . . ?
C124 C123 H123 120.1 . . ?
C125 C124 C123 120.5(5) . . ?
C125 C124 H124 119.8 . . ?
C123 C124 H124 119.8 . . ?
C124 C125 C120 120.3(4) . . ?
C124 C125 H125 119.9 . . ?
C120 C125 H125 119.9 . . ?
C101 S3 C105 99.4(5) . . ?
C104 O101 C101 109.2(6) . . ?
O101 C101 C102 108.9(6) . . ?
O101 C101 S3 119.2(5) . . ?
C102 C101 S3 131.6(7) . . ?
C103 C102 C101 107.8(7) . . ?
C103 C102 C114 127.5(6) . . ?
C101 C102 C114 124.4(7) . . ?
O101 C104 C120 115.0(7) . . ?
O101 C104 C103 106.6(7) . . ?
C120 C104 C103 137.9(7) . . ?
S3 C105 H10C 109.5 . . ?
S3 C105 H10D 109.5 . . ?
H10C C105 H10D 109.5 . . ?
S3 C105 H10E 109.5 . . ?
H10C C105 H10E 109.5 . . ?
H10D C105 H10E 109.5 . . ?
C1A S3A C5A 98.2(7) . . ?
C1A S3A C5A 127.0(8) . 2_667 ?
C5A S3A C5A 106.2(7) . 2_667 ?
C1A S3A S3A 130.2(7) . 2_667 ?
C5A S3A S3A 58.7(6) . 2_667 ?
C5A S3A S3A 47.4(5) 2_667 2_667 ?
C2A O1A C1A 110.3(13) . . ?
O1A C1A C4A 107.8(13) . . ?
O1A C1A S3A 109.0(11) . . ?
C4A C1A S3A 143.0(15) . . ?
C114 C2A O1A 121.1(14) . . ?
C114 C2A C103 134.1(12) . . ?
O1A C2A C103 104.4(13) . . ?
C103 C4A C1A 111.9(17) . . ?
C103 C4A C120 126.4(14) . . ?
C1A C4A C120 121.6(15) . . ?
S3A C5A S3A 73.8(7) . 2_667 ?

loop_
_geom_bond_atom_site_label_1
_geom_bond_atom_site_label_2
_geom_bond_distance
_geom_bond_site_symmetry_2
_geom_bond_publ_flag
S1 C1 1.749(4) . ?
S1 C5 1.809(5) . ?
S2 O2 1.444(3) . ?
S2 O3 1.448(3) . ?
S2 C7 1.765(4) . ?
S2 C6 1.792(4) . ?
S4 O102 1.437(3) . ?
S4 O103 1.443(3) . ?
S4 C107 1.771(4) . ?
S4 C106 1.802(4) . ?
O1 C4 1.371(4) . ?
O1 C1 1.377(5) . ?
C1 C2 1.345(6) . ?
C2 C3 1.453(5) . ?
C2 C14 1.480(6) . ?
C3 C4 1.363(5) . ?
C3 C6 1.493(5) . ?
C4 C20 1.473(5) . ?
C5 H5A 0.9800 . ?
C5 H5B 0.9800 . ?
C5 H5C 0.9800 . ?
C6 H6A 0.9900 . ?
C6 H6B 0.9900 . ?
C7 C8 1.376(5) . ?
C7 C12 1.388(5) . ?
C8 C9 1.388(6) . ?
C8 H8 0.9500 . ?
C9 C10 1.388(6) . ?
C9 H9 0.9500 . ?
C10 C11 1.377(6) . ?
C10 C13 1.521(6) . ?
C11 C12 1.385(6) . ?
C11 H11 0.9500 . ?
C12 H12 0.9500 . ?
C13 H13A 0.9800 . ?
C13 H13B 0.9800 . ?
C13 H13C 0.9800 . ?
C14 C15 1.390(6) . ?
C14 C19 1.399(6) . ?
C15 C16 1.382(7) . ?
C15 H15 0.9500 . ?
C16 C17 1.382(8) . ?
C16 H16 0.9500 . ?
C17 C18 1.384(8) . ?
C17 H17 0.9500 . ?
C18 C19 1.374(6) . ?
C18 H18 0.9500 . ?
C19 H19 0.9500 . ?
C20 C21 1.390(5) . ?
C20 C25 1.396(5) . ?
C21 C22 1.383(6) . ?
C21 H21 0.9500 . ?
C22 C23 1.378(6) . ?
C22 H22 0.9500 . ?
C23 C24 1.385(6) . ?
C23 H23 0.9500 . ?
C24 C25 1.383(6) . ?
C24 H24 0.9500 . ?
C25 H25 0.9500 . ?
C103 C4A 1.26(2) . ?
C103 C102 1.368(9) . ?
C103 C104 1.430(9) . ?
C103 C106 1.500(5) . ?
C103 C2A 1.577(18) . ?
C106 H10A 0.9900 . ?
C106 H10B 0.9900 . ?
C107 C108 1.384(5) . ?
C107 C112 1.390(5) . ?
C108 C109 1.388(5) . ?
C108 H108 0.9500 . ?
C109 C110 1.388(6) . ?
C109 H109 0.9500 . ?
C110 C111 1.382(6) . ?
C110 C113 1.509(5) . ?
C111 C112 1.391(5) . ?
C111 H111 0.9500 . ?
C112 H112 0.9500 . ?
C113 H11A 0.9800 . ?
C113 H11B 0.9800 . ?
C113 H11C 0.9800 . ?
C114 C2A 1.275(18) . ?
C114 C119 1.389(6) . ?
C114 C115 1.398(6) . ?
C114 C102 1.561(9) . ?
C115 C116 1.373(6) . ?
C115 H115 0.9500 . ?
C116 C117 1.373(7) . ?
C116 H116 0.9500 . ?
C117 C118 1.386(7) . ?
C117 H117 0.9500 . ?
C118 C119 1.370(7) . ?
C118 H118 0.9500 . ?
C119 H119 0.9500 . ?
C120 C104 1.389(10) . ?
C120 C125 1.390(6) . ?
C120 C121 1.395(6) . ?
C120 C4A 1.68(2) . ?
C121 C122 1.385(7) . ?
C121 H121 0.9500 . ?
C122 C123 1.375(7) . ?
C122 H122 0.9500 . ?
C123 C124 1.385(7) . ?
C123 H123 0.9500 . ?
C124 C125 1.380(7) . ?
C124 H124 0.9500 . ?
C125 H125 0.9500 . ?
S3 C101 1.749(7) . ?
S3 C105 1.825(13) . ?
O101 C104 1.361(10) . ?
O101 C101 1.364(9) . ?
C101 C102 1.379(11) . ?
C105 H10C 0.9800 . ?
C105 H10D 0.9800 . ?
C105 H10E 0.9800 . ?
S3A C1A 1.788(14) . ?
S3A C5A 1.845(17) . ?
S3A C5A 2.140(19) 2_667 ?
S3A S3A 2.405(12) 2_667 ?
O1A C2A 1.32(2) . ?
O1A C1A 1.38(2) . ?
C1A C4A 1.40(2) . ?
C5A S3A 2.140(19) 2_667 ?

loop_
_geom_torsion_atom_site_label_1
_geom_torsion_atom_site_label_2
_geom_torsion_atom_site_label_3
_geom_torsion_atom_site_label_4
_geom_torsion
_geom_torsion_site_symmetry_1
_geom_torsion_site_symmetry_2
_geom_torsion_site_symmetry_3
_geom_torsion_site_symmetry_4
_geom_torsion_publ_flag
C4 O1 C1 C2 -0.1(4) . . . . ?
C4 O1 C1 S1 -177.8(3) . . . . ?
C5 S1 C1 C2 103.1(4) . . . . ?
C5 S1 C1 O1 -79.9(3) . . . . ?
O1 C1 C2 C3 -0.7(4) . . . . ?
S1 C1 C2 C3 176.5(3) . . . . ?
O1 C1 C2 C14 -179.0(3) . . . . ?
S1 C1 C2 C14 -1.9(7) . . . . ?
C1 C2 C3 C4 1.2(4) . . . . ?
C14 C2 C3 C4 179.5(4) . . . . ?
C1 C2 C3 C6 179.3(3) . . . . ?
C14 C2 C3 C6 -2.4(6) . . . . ?
C2 C3 C4 O1 -1.4(4) . . . . ?
C6 C3 C4 O1 -179.5(3) . . . . ?
C2 C3 C4 C20 -179.9(4) . . . . ?
C6 C3 C4 C20 2.0(7) . . . . ?
C1 O1 C4 C3 1.0(4) . . . . ?
C1 O1 C4 C20 179.9(3) . . . . ?
C4 C3 C6 S2 97.6(4) . . . . ?
C2 C3 C6 S2 -80.1(4) . . . . ?
O2 S2 C6 C3 63.0(3) . . . . ?
O3 S2 C6 C3 -66.1(3) . . . . ?
C7 S2 C6 C3 178.6(3) . . . . ?
O2 S2 C7 C8 23.3(3) . . . . ?
O3 S2 C7 C8 152.2(3) . . . . ?
C6 S2 C7 C8 -92.1(3) . . . . ?
O2 S2 C7 C12 -153.9(3) . . . . ?
O3 S2 C7 C12 -25.1(3) . . . . ?
C6 S2 C7 C12 90.7(3) . . . . ?
C12 C7 C8 C9 1.3(6) . . . . ?
S2 C7 C8 C9 -175.9(3) . . . . ?
C7 C8 C9 C10 0.5(6) . . . . ?
C8 C9 C10 C11 -1.6(6) . . . . ?
C8 C9 C10 C13 178.3(4) . . . . ?
C9 C10 C11 C12 0.8(6) . . . . ?
C13 C10 C11 C12 -179.0(4) . . . . ?
C10 C11 C12 C7 0.9(6) . . . . ?
C8 C7 C12 C11 -2.0(6) . . . . ?
S2 C7 C12 C11 175.2(3) . . . . ?
C1 C2 C14 C15 128.7(5) . . . . ?
C3 C2 C14 C15 -49.2(6) . . . . ?
C1 C2 C14 C19 -49.2(6) . . . . ?
C3 C2 C14 C19 132.8(4) . . . . ?
C19 C14 C15 C16 0.8(6) . . . . ?
C2 C14 C15 C16 -177.2(4) . . . . ?
C14 C15 C16 C17 0.3(7) . . . . ?
C15 C16 C17 C18 -0.9(8) . . . . ?
C16 C17 C18 C19 0.4(7) . . . . ?
C17 C18 C19 C14 0.7(7) . . . . ?
C15 C14 C19 C18 -1.3(6) . . . . ?
C2 C14 C19 C18 176.7(4) . . . . ?
C3 C4 C20 C21 -31.2(7) . . . . ?
O1 C4 C20 C21 150.3(3) . . . . ?
C3 C4 C20 C25 151.0(4) . . . . ?
O1 C4 C20 C25 -27.5(5) . . . . ?
C25 C20 C21 C22 0.4(6) . . . . ?
C4 C20 C21 C22 -177.5(4) . . . . ?
C20 C21 C22 C23 -0.3(6) . . . . ?
C21 C22 C23 C24 -0.2(6) . . . . ?
C22 C23 C24 C25 0.7(6) . . . . ?
C23 C24 C25 C20 -0.7(6) . . . . ?
C21 C20 C25 C24 0.1(6) . . . . ?
C4 C20 C25 C24 178.0(4) . . . . ?
C4A C103 C106 S4 -96.6(12) . . . . ?
C102 C103 C106 S4 79.4(6) . . . . ?
C104 C103 C106 S4 -99.7(5) . . . . ?
C2A C103 C106 S4 77.6(7) . . . . ?
O102 S4 C106 C103 -60.6(3) . . . . ?
O103 S4 C106 C103 68.5(3) . . . . ?
C107 S4 C106 C103 -176.5(3) . . . . ?
O102 S4 C107 C108 120.6(3) . . . . ?
O103 S4 C107 C108 -8.8(4) . . . . ?
C106 S4 C107 C108 -123.9(3) . . . . ?
O102 S4 C107 C112 -57.6(3) . . . . ?
O103 S4 C107 C112 172.9(3) . . . . ?
C106 S4 C107 C112 57.8(3) . . . . ?
C112 C107 C108 C109 -0.5(6) . . . . ?
S4 C107 C108 C109 -178.7(3) . . . . ?
C107 C108 C109 C110 -2.5(6) . . . . ?
C108 C109 C110 C111 2.8(6) . . . . ?
C108 C109 C110 C113 -176.8(4) . . . . ?
C109 C110 C111 C112 -0.3(6) . . . . ?
C113 C110 C111 C112 179.3(4) . . . . ?
C108 C107 C112 C111 2.9(6) . . . . ?
S4 C107 C112 C111 -178.9(3) . . . . ?
C110 C111 C112 C107 -2.5(6) . . . . ?
C2A C114 C115 C116 177.6(9) . . . . ?
C119 C114 C115 C116 -0.2(6) . . . . ?
C102 C114 C115 C116 175.6(5) . . . . ?
C114 C115 C116 C117 -1.1(7) . . . . ?
C115 C116 C117 C118 1.3(8) . . . . ?
C116 C117 C118 C119 -0.2(9) . . . . ?
C117 C118 C119 C114 -1.1(9) . . . . ?
C2A C114 C119 C118 -176.6(9) . . . . ?
C115 C114 C119 C118 1.3(7) . . . . ?
C102 C114 C119 C118 -174.5(6) . . . . ?
C104 C120 C121 C122 -177.6(6) . . . . ?
C125 C120 C121 C122 1.3(7) . . . . ?
C4A C120 C121 C122 -179.0(9) . . . . ?
C120 C121 C122 C123 -1.1(8) . . . . ?
C121 C122 C123 C124 -0.5(8) . . . . ?
C122 C123 C124 C125 1.9(8) . . . . ?
C123 C124 C125 C120 -1.7(7) . . . . ?
C104 C120 C125 C124 179.0(5) . . . . ?
C121 C120 C125 C124 0.0(7) . . . . ?
C4A C120 C125 C124 -179.6(8) . . . . ?
C104 O101 C101 C102 0.5(8) . . . . ?
C104 O101 C101 S3 -173.7(5) . . . . ?
C105 S3 C101 O101 -49.1(7) . . . . ?
C105 S3 C101 C102 138.3(8) . . . . ?
C104 C103 C102 C101 1.1(8) . . . . ?
C106 C103 C102 C101 -178.1(4) . . . . ?
C104 C103 C102 C114 -173.2(7) . . . . ?
C106 C103 C102 C114 7.7(10) . . . . ?
O101 C101 C102 C103 -1.0(8) . . . . ?
S3 C101 C102 C103 172.2(5) . . . . ?
O101 C101 C102 C114 173.5(6) . . . . ?
S3 C101 C102 C114 -13.3(11) . . . . ?
C119 C114 C102 C103 -139.2(6) . . . . ?
C115 C114 C102 C103 45.2(9) . . . . ?
C119 C114 C102 C101 47.5(9) . . . . ?
C115 C114 C102 C101 -128.1(7) . . . . ?
C101 O101 C104 C120 -174.0(6) . . . . ?
C101 O101 C104 C103 0.2(7) . . . . ?
C125 C120 C104 O101 34.1(9) . . . . ?
C121 C120 C104 O101 -147.0(6) . . . . ?
C125 C120 C104 C103 -137.5(8) . . . . ?
C121 C120 C104 C103 41.4(12) . . . . ?
C102 C103 C104 O101 -0.8(7) . . . . ?
C106 C103 C104 O101 178.5(4) . . . . ?
C102 C103 C104 C120 171.3(9) . . . . ?
C106 C103 C104 C120 -9.4(12) . . . . ?
C2A O1A C1A C4A 1.2(17) . . . . ?
C2A O1A C1A S3A 177.5(10) . . . . ?
C5A S3A C1A O1A 66.6(11) . . . . ?
C5A S3A C1A O1A -175.9(9) 2_667 . . . ?
S3A S3A C1A O1A 122.2(10) 2_667 . . . ?
C5A S3A C1A C4A -119(2) . . . . ?
C5A S3A C1A C4A -2(2) 2_667 . . . ?
S3A S3A C1A C4A -64(2) 2_667 . . . ?
C119 C114 C2A O1A 43.4(17) . . . . ?
C115 C114 C2A O1A -134.3(12) . . . . ?
C119 C114 C2A C103 -145.0(12) . . . . ?
C115 C114 C2A C103 37.3(19) . . . . ?
C1A O1A C2A C114 170.9(12) . . . . ?
C1A O1A C2A C103 -2.9(14) . . . . ?
C4A C103 C2A C114 -168.8(17) . . . . ?
C106 C103 C2A C114 15.7(19) . . . . ?
C4A C103 C2A O1A 3.8(14) . . . . ?
C106 C103 C2A O1A -171.7(8) . . . . ?
C106 C103 C4A C1A 171.7(8) . . . . ?
C2A C103 C4A C1A -3.1(17) . . . . ?
C106 C103 C4A C120 -12(2) . . . . ?
C2A C103 C4A C120 172.8(13) . . . . ?
O1A C1A C4A C103 1.5(19) . . . . ?
S3A C1A C4A C103 -172.6(13) . . . . ?
O1A C1A C4A C120 -174.7(12) . . . . ?
S3A C1A C4A C120 11(3) . . . . ?
C125 C120 C4A C103 -137.1(14) . . . . ?
C121 C120 C4A C103 43.3(19) . . . . ?
C125 C120 C4A C1A 38.5(18) . . . . ?
C121 C120 C4A C1A -141.2(13) . . . . ?
C1A S3A C5A S3A 132.5(8) . . . 2_667 ?
C5A S3A C5A S3A 0.001(1) 2_667 . . 2_667 ?
